data_4315667
loop_
_publ_author_name
'Michael J. Hughes'
'Michael Gerken'
'H\'el\`ene P. A. Mercier'
'Gary J. Schrobilgen'

_publ_section_title
;
 Syntheses and Multi-NMR Study of fac- and mer-OsO3F2(NCCH3) and the X-ray
 Crystal Structure (n= 2) and Raman Spectrum (n= 0) of
 fac-OsO3F2(NCCH3).nCH3CN
;
_journal_name_full 'Inorganic Chemistry'
_journal_page_first 4768
_journal_page_last 4780
_journal_paper_doi 10.1021/ic100383p
_journal_volume 49
_journal_year 2010
_chemical_formula_sum 'C6 H9 F2 N3 O3 Os'
_chemical_formula_weight 399.36
_chemical_name_common 'F3 O2 Os N C2 H3 2(C2 H3 N)'
_chemical_name_systematic
; 
 ? 
;
_space_group_IT_number 62
_symmetry_cell_setting orthorhombic
_symmetry_space_group_name_Hall '-P 2ac 2n'
_symmetry_space_group_name_H-M 'P n m a'
_atom_sites_solution_hydrogens geom
_atom_sites_solution_primary direct
_atom_sites_solution_secondary difmap
_audit_creation_method SHELXL-97
_cell_angle_alpha 90.00
_cell_angle_beta 90.00
_cell_angle_gamma 90.00
_cell_formula_units_Z 4
_cell_length_a 7.7995(2)
_cell_length_b 14.7327(4)
_cell_length_c 9.5210(2)
_cell_measurement_temperature 100(2)
_cell_measurement_theta_max 64
_cell_measurement_theta_min 0
_cell_volume 1094.04(5)
_computing_cell_refinement 'Bruker SMART'
_computing_data_collection 'Bruker SMART'
_computing_data_reduction 'Bruker Saint'
_computing_molecular_graphics 'SHELXL-97 (Sheldrick, 1997)'
_computing_publication_material 'SHELXL-97 (Sheldrick, 1997)'
_computing_structure_refinement 'SHELXL-97 (Sheldrick, 1997)'
_computing_structure_solution 'SHELXS-97 (Sheldrick, 1990)'
_diffrn_ambient_temperature 100(2)
_diffrn_measured_fraction_theta_full 0.994
_diffrn_measured_fraction_theta_max 0.994
_diffrn_radiation_monochromator graphite
_diffrn_radiation_source 'fine-focus sealed tube'
_diffrn_radiation_type MoK\a
_diffrn_radiation_wavelength 0.71073
_diffrn_reflns_av_R_equivalents 0.0646
_diffrn_reflns_av_sigmaI/netI 0.0236
_diffrn_reflns_limit_h_max 9
_diffrn_reflns_limit_h_min -11
_diffrn_reflns_limit_k_max 22
_diffrn_reflns_limit_k_min -22
_diffrn_reflns_limit_l_max 12
_diffrn_reflns_limit_l_min -14
_diffrn_reflns_number 27193
_diffrn_reflns_theta_full 32.48
_diffrn_reflns_theta_max 32.48
_diffrn_reflns_theta_min 2.77
_exptl_absorpt_coefficient_mu 11.676
_exptl_absorpt_correction_T_max 1
_exptl_absorpt_correction_T_min 0.522
_exptl_absorpt_correction_type multi-scan
_exptl_absorpt_process_details 'Apex2 v2.0-2 (Bruker, 2005)'
_exptl_crystal_colour orange
_exptl_crystal_density_diffrn 2.425
_exptl_crystal_density_method 'not measured'
_exptl_crystal_description block
_exptl_crystal_F_000 736
_exptl_crystal_size_max 0.23
_exptl_crystal_size_mid 0.12
_exptl_crystal_size_min 0.09
_refine_diff_density_max 1.029
_refine_diff_density_min -1.564
_refine_diff_density_rms 0.148
_refine_ls_extinction_coef 0.00352(17)
_refine_ls_extinction_expression Fc^*^=kFc[1+0.001xFc^2^\l^3^/sin(2\q)]^-1/4^
_refine_ls_extinction_method SHELXL
_refine_ls_goodness_of_fit_ref 1.097
_refine_ls_hydrogen_treatment mixed
_refine_ls_matrix_type full
_refine_ls_number_parameters 86
_refine_ls_number_reflns 2032
_refine_ls_number_restraints 0
_refine_ls_restrained_S_all 1.097
_refine_ls_R_factor_all 0.0215
_refine_ls_R_factor_gt 0.0178
_refine_ls_shift/su_max 0.001
_refine_ls_shift/su_mean 0.000
_refine_ls_structure_factor_coef Fsqd
_refine_ls_weighting_details 'calc w=1/[\s^2^(Fo^2^)+(0.0197P)^2^+0.0000P] where P=(Fo^2^+2Fc^2^)/3'
_refine_ls_weighting_scheme calc
_refine_ls_wR_factor_gt 0.0403
_refine_ls_wR_factor_ref 0.0413
_reflns_number_gt 1832
_reflns_number_total 2032
_reflns_threshold_expression >2sigma(I)
_cod_data_source_file ic100383p_si_002.cif
_cod_data_source_block mh16pnma
_cod_database_code 4315667

loop_
_symmetry_equiv_pos_as_xyz
'x, y, z'
'-x+1/2, -y, z+1/2'
'-x, y+1/2, -z'
'x+1/2, -y+1/2, -z+1/2'
'-x, -y, -z'
'x-1/2, y, -z-1/2'
'x, -y-1/2, z'
'-x-1/2, y-1/2, z-1/2'

loop_
_atom_site_label
_atom_site_type_symbol
_atom_site_fract_x
_atom_site_fract_y
_atom_site_fract_z
_atom_site_U_iso_or_equiv
_atom_site_adp_type
_atom_site_occupancy
_atom_site_symmetry_multiplicity
_atom_site_calc_flag
_atom_site_refinement_flags
_atom_site_disorder_assembly
_atom_site_disorder_group
Os1 Os 0.206457(14) 0.2500 0.360716(12) 0.01141(5) Uani 1 2 d S . .
O1 O 0.0700(2) 0.33959(12) 0.37870(17) 0.0188(3) Uani 1 1 d . . .
F1 F 0.39346(18) 0.33312(10) 0.39971(15) 0.0192(3) Uani 1 1 d . . .
O2 O 0.2481(3) 0.2500 0.1859(3) 0.0185(5) Uani 1 2 d S . .
N2 N 0.0541(3) 0.57805(18) 0.2620(2) 0.0305(5) Uani 1 1 d . . .
C4 C 0.1268(3) 0.53404(17) 0.1835(3) 0.0217(5) Uani 1 1 d . . .
C3 C 0.2180(4) 0.4781(2) 0.0821(4) 0.0278(6) Uani 1 1 d . . .
H4A H 0.252(5) 0.509(3) 0.017(4) 0.033 Uiso 1 1 d . . .
H4B H 0.314(5) 0.451(3) 0.127(3) 0.033 Uiso 1 1 d . . .
H4C H 0.149(5) 0.428(2) 0.057(4) 0.033 Uiso 1 1 d . . .
N1 N 0.2052(3) 0.2500 0.5924(3) 0.0168(5) Uani 1 2 d S . .
C1 C 0.2014(4) 0.2500 0.7121(4) 0.0175(6) Uani 1 2 d S . .
C2 C 0.2012(5) 0.2500 0.8631(3) 0.0201(7) Uani 1 2 d S . .
H2C H 0.1210 0.2962 0.8973 0.024 Uiso 0.50 1 calc PR . .
H2A H 0.3168 0.2636 0.8975 0.024 Uiso 0.50 1 calc PR . .
H2B H 0.1656 0.1902 0.8974 0.024 Uiso 0.50 1 calc PR . .

loop_
_atom_site_aniso_label
_atom_site_aniso_U_11
_atom_site_aniso_U_22
_atom_site_aniso_U_33
_atom_site_aniso_U_23
_atom_site_aniso_U_13
_atom_site_aniso_U_12
Os1 0.01024(7) 0.01397(7) 0.01001(7) 0.000 -0.00060(4) 0.000
O1 0.0189(8) 0.0184(8) 0.0192(8) -0.0001(6) -0.0018(6) 0.0041(7)
F1 0.0166(6) 0.0231(7) 0.0179(6) -0.0006(5) 0.0003(6) -0.0064(6)
O2 0.0195(11) 0.0250(13) 0.0111(10) 0.000 -0.0018(10) 0.000
N2 0.0296(12) 0.0297(13) 0.0322(13) -0.0018(10) 0.0071(11) -0.0035(10)
C4 0.0204(11) 0.0191(11) 0.0256(11) 0.0041(10) -0.0025(11) -0.0044(10)
C3 0.0252(13) 0.0239(13) 0.0342(15) -0.0064(13) -0.0016(12) 0.0033(11)
N1 0.0169(13) 0.0194(14) 0.0141(12) 0.000 0.0006(10) 0.000
C1 0.0162(14) 0.0156(14) 0.0205(16) 0.000 0.0026(12) 0.000
C2 0.030(2) 0.0214(17) 0.0090(13) 0.000 0.0044(13) 0.000

loop_
_atom_type_symbol
_atom_type_description
_atom_type_scat_dispersion_real
_atom_type_scat_dispersion_imag
_atom_type_scat_source
C C 0.0033 0.0016 'International Tables Vol C Tables 4.2.6.8 and 6.1.1.4'
H H 0.0000 0.0000 'International Tables Vol C Tables 4.2.6.8 and 6.1.1.4'
N N 0.0061 0.0033 'International Tables Vol C Tables 4.2.6.8 and 6.1.1.4'
O O 0.0106 0.0060 'International Tables Vol C Tables 4.2.6.8 and 6.1.1.4'
F F 0.0171 0.0103 'International Tables Vol C Tables 4.2.6.8 and 6.1.1.4'
Os Os -1.2165 7.6030 'International Tables Vol C Tables 4.2.6.8 and 6.1.1.4'

loop_
_geom_angle_atom_site_label_1
_geom_angle_atom_site_label_2
_geom_angle_atom_site_label_3
_geom_angle
_geom_angle_site_symmetry_1
_geom_angle_site_symmetry_3
_geom_angle_publ_flag
O2 Os1 O1 102.60(8) . 7_565 ?
O2 Os1 O1 102.60(8) . . ?
O1 Os1 O1 101.53(13) 7_565 . ?
O2 Os1 F1 92.52(8) . 7_565 ?
O1 Os1 F1 87.79(8) 7_565 7_565 ?
O1 Os1 F1 159.89(8) . 7_565 ?
O2 Os1 F1 92.52(8) . . ?
O1 Os1 F1 159.89(8) 7_565 . ?
O1 Os1 F1 87.79(8) . . ?
F1 Os1 F1 78.27(9) 7_565 . ?
O2 Os1 N1 169.22(11) . . ?
O1 Os1 N1 84.08(7) 7_565 . ?
O1 Os1 N1 84.08(7) . . ?
F1 Os1 N1 79.16(7) 7_565 . ?
F1 Os1 N1 79.16(7) . . ?
N2 C4 C3 179.3(3) . . ?
C1 N1 Os1 178.7(3) . . ?
N1 C1 C2 178.6(3) . . ?

loop_
_geom_bond_atom_site_label_1
_geom_bond_atom_site_label_2
_geom_bond_distance
_geom_bond_site_symmetry_2
_geom_bond_publ_flag
Os1 O2 1.696(2) . ?
Os1 O1 1.7040(18) 7_565 ?
Os1 O1 1.7040(18) . ?
Os1 F1 1.9402(14) 7_565 ?
Os1 F1 1.9402(14) . ?
Os1 N1 2.206(3) . ?
N2 C4 1.140(3) . ?
C4 C3 1.456(4) . ?
N1 C1 1.140(5) . ?
C1 C2 1.437(5) . ?
